data_4066413
loop_
_publ_author_name
'Dobereiner, Graham E.'
'Chamberlin, Catherine A.'
'Schley, Nathan D.'
'Crabtree, Robert H.'

_publ_section_title
;
 Acyl Protection Strategy for Synthesis of a Protic NHC Complex via N-Acyl
 Methanolysis&#x2020;
;
_journal_issue 21
_journal_name_full Organometallics
_journal_page_first 5728
_journal_paper_doi 10.1021/om100452g
_journal_volume 29
_journal_year 2010
_chemical_formula_moiety 'C19 H17 B F4 N2 O5 '
_chemical_formula_sum 'C19 H17 B F4 N2 O5'
_chemical_formula_weight 440.16
_space_group_IT_number 14
_symmetry_cell_setting monoclinic
_symmetry_Int_Tables_number 14
_symmetry_space_group_name_Hall '-P 2yn'
_symmetry_space_group_name_H-M 'P 1 21/n 1'
_cell_angle_alpha 90.0000
_cell_angle_beta 92.7252(10)
_cell_angle_gamma 90.0000
_cell_formula_units_Z 4
_cell_length_a 8.03604(15)
_cell_length_b 13.4879(3)
_cell_length_c 18.4796(3)
_cell_measurement_reflns_used 7950
_cell_measurement_temperature 293.1
_cell_measurement_theta_max 70.0
_cell_measurement_theta_min 6.6
_cell_volume 2000.73(7)
_computing_cell_refinement PROCESS-AUTO
_computing_data_collection PROCESS-AUTO
_computing_data_reduction CrystalStructure
_computing_publication_material 'CrystalStructure 3.8'
_computing_structure_refinement SHELXL
_computing_structure_solution SIR92
_diffrn_detector_area_resol_mean 10.00
_diffrn_measured_fraction_theta_full 0.961
_diffrn_measured_fraction_theta_max 0.961
_diffrn_measurement_device_type 'Rigaku RAXIS-RAPID'
_diffrn_measurement_method \w
_diffrn_radiation_type 'Cu K\a'
_diffrn_radiation_wavelength 1.54187
_diffrn_reflns_av_R_equivalents 0.046
_diffrn_reflns_limit_h_max 9
_diffrn_reflns_limit_h_min -9
_diffrn_reflns_limit_k_max 15
_diffrn_reflns_limit_k_min -9
_diffrn_reflns_limit_l_max 22
_diffrn_reflns_limit_l_min -17
_diffrn_reflns_number 12836
_diffrn_reflns_theta_full 70.06
_diffrn_reflns_theta_max 70.06
_exptl_absorpt_coefficient_mu 1.125
_exptl_absorpt_correction_type none
_exptl_crystal_colour colorless
_exptl_crystal_density_diffrn 1.461
_exptl_crystal_density_method 'not measured'
_exptl_crystal_description block
_exptl_crystal_F_000 904.00
_exptl_crystal_size_max 0.14
_exptl_crystal_size_mid 0.07
_exptl_crystal_size_min 0.05
_refine_diff_density_max 0.41
_refine_diff_density_min -0.22
_refine_ls_extinction_method none
_refine_ls_goodness_of_fit_ref 1.045
_refine_ls_hydrogen_treatment refall
_refine_ls_number_parameters 281
_refine_ls_number_reflns 3647
_refine_ls_R_factor_gt 0.0667
_refine_ls_shift/su_max 0.0000
_refine_ls_structure_factor_coef Fsqd
_refine_ls_weighting_details 'w = 1/[\s^2^(Fo^2^)+(0.0585P)^2^+0.6966P] where P=(Fo^2^+2Fc^2^)/3'
_refine_ls_weighting_scheme calc
_refine_ls_wR_factor_ref 0.1668
_reflns_number_gt 1764
_reflns_number_total 3647
_reflns_threshold_expression F^2^>2.0\s(F^2^)
_cod_data_source_file om100452g_si_001.cif
_cod_data_source_block N-benzoyl-N-methyl-benzimidazolium(COOMe)2_BF4
_cod_original_cell_volume 2000.73(6)
_cod_original_formula_sum 'C19 H17 B F4 N2 O5 '
_cod_database_code 4066413

loop_
_symmetry_equiv_pos_site_id
_symmetry_equiv_pos_as_xyz
1 +X,+Y,+Z
2 1/2-X,1/2+Y,1/2-Z
3 -X,-Y,-Z
4 1/2+X,1/2-Y,1/2+Z

loop_
_atom_site_label
_atom_site_type_symbol
_atom_site_fract_x
_atom_site_fract_y
_atom_site_fract_z
_atom_site_U_iso_or_equiv
_atom_site_adp_type
_atom_site_occupancy
_atom_site_symmetry_multiplicity
_atom_site_calc_flag
_atom_site_refinement_flags
F(1) F 0.1388(4) 0.0679(2) 0.11241(15) 0.1187(11) Uani 1.00 1 d .
F(2) F 0.3079(3) 0.0583(2) 0.21305(14) 0.0963(9) Uani 1.00 1 d .
F(3) F 0.0329(2) 0.0671(2) 0.22093(13) 0.0846(8) Uani 1.00 1 d .
F(4) F 0.1475(4) -0.0690(2) 0.1770(2) 0.1332(12) Uani 1.00 1 d .
O(1) O 0.4629(3) 0.3583(2) 0.11148(15) 0.0647(8) Uani 1.00 1 d .
O(2) O 0.4402(3) 0.3422(2) -0.00847(15) 0.0750(9) Uani 1.00 1 d .
O(3) O 0.7402(3) 0.26072(19) -0.08394(13) 0.0531(7) Uani 1.00 1 d .
O(4) O 0.5168(3) 0.1716(2) -0.11813(14) 0.0736(9) Uani 1.00 1 d .
O(5) O 0.6500(3) 0.1364(2) 0.29121(13) 0.0592(7) Uani 1.00 1 d .
N(1) N 0.7794(3) -0.0572(2) 0.11081(17) 0.0448(8) Uani 1.00 1 d .
N(2) N 0.6787(3) 0.0227(2) 0.20234(16) 0.0411(7) Uani 1.00 1 d .
C(1) C 0.7566(4) -0.0596(2) 0.1807(2) 0.0458(9) Uani 1.00 1 d .
C(2) C 0.8538(4) -0.1366(2) 0.0685(2) 0.0603(11) Uani 1.00 1 d .
C(3) C 0.6470(4) 0.0494(3) 0.2763(2) 0.0466(10) Uani 1.00 1 d .
C(4) C 0.6122(4) -0.0322(3) 0.3256(2) 0.0452(9) Uani 1.00 1 d .
C(5) C 0.5333(4) -0.1186(3) 0.3024(2) 0.0553(11) Uani 1.00 1 d .
C(6) C 0.4980(5) -0.1912(3) 0.3514(2) 0.0692(12) Uani 1.00 1 d .
C(7) C 0.5412(5) -0.1789(3) 0.4240(2) 0.0705(13) Uani 1.00 1 d .
C(8) C 0.6167(5) -0.0922(3) 0.4472(2) 0.0683(13) Uani 1.00 1 d .
C(9) C 0.6526(4) -0.0181(3) 0.3990(2) 0.0555(11) Uani 1.00 1 d .
C(10) C 0.7139(4) 0.0306(2) 0.0830(2) 0.0405(9) Uani 1.00 1 d .
C(11) C 0.6522(4) 0.0830(2) 0.14134(19) 0.0393(8) Uani 1.00 1 d .
C(12) C 0.5772(4) 0.1745(2) 0.13176(19) 0.0431(9) Uani 1.00 1 d .
C(13) C 0.5653(4) 0.2127(2) 0.0628(2) 0.0420(9) Uani 1.00 1 d .
C(14) C 0.6273(4) 0.1596(2) 0.00386(19) 0.0422(9) Uani 1.00 1 d .
C(15) C 0.7005(4) 0.0680(2) 0.0133(2) 0.0455(9) Uani 1.00 1 d .
C(16) C 0.6169(5) 0.1988(2) -0.0723(2) 0.0489(10) Uani 1.00 1 d .
C(17) C 0.7442(5) 0.3004(3) -0.1568(2) 0.0682(12) Uani 1.00 1 d .
C(18) C 0.4834(4) 0.3098(3) 0.0497(2) 0.0491(10) Uani 1.00 1 d .
C(19) C 0.3820(5) 0.4544(3) 0.1065(2) 0.0740(13) Uani 1.00 1 d .
B(1) B 0.1581(6) 0.0309(4) 0.1806(3) 0.0621(14) Uani 1.00 1 d .
H(1) H 0.7901 -0.1114 0.2112 0.055 Uiso 1.00 1 c R
H(2) H 0.5043 -0.1274 0.2535 0.066 Uiso 1.00 1 c R
H(3) H 0.4446 -0.2490 0.3356 0.083 Uiso 1.00 1 c R
H(4) H 0.5195 -0.2287 0.4570 0.085 Uiso 1.00 1 c R
H(5) H 0.6439 -0.0835 0.4962 0.082 Uiso 1.00 1 c R
H(6) H 0.7030 0.0404 0.4153 0.067 Uiso 1.00 1 c R
H(7) H 0.5362 0.2090 0.1707 0.052 Uiso 1.00 1 c R
H(8) H 0.7393 0.0326 -0.0257 0.055 Uiso 1.00 1 c R
H(9) H 0.9469 -0.1108 0.0438 0.072 Uiso 1.00 1 c R
H(10) H 0.7722 -0.1619 0.0336 0.072 Uiso 1.00 1 c R
H(11) H 0.8909 -0.1892 0.1004 0.072 Uiso 1.00 1 c R
H(12) H 0.7608 0.2474 -0.1903 0.082 Uiso 1.00 1 c R
H(13) H 0.8338 0.3472 -0.1591 0.082 Uiso 1.00 1 c R
H(14) H 0.6405 0.3330 -0.1692 0.082 Uiso 1.00 1 c R
H(15) H 0.4459 0.4980 0.0775 0.089 Uiso 1.00 1 c R
H(16) H 0.3746 0.4819 0.1541 0.089 Uiso 1.00 1 c R
H(17) H 0.2721 0.4470 0.0844 0.089 Uiso 1.00 1 c R

loop_
_atom_site_aniso_label
_atom_site_aniso_U_11
_atom_site_aniso_U_22
_atom_site_aniso_U_33
_atom_site_aniso_U_12
_atom_site_aniso_U_13
_atom_site_aniso_U_23
F(1) 0.154(2) 0.150(2) 0.0532(18) 0.045(2) 0.0118(17) -0.0010(18)
F(2) 0.0557(16) 0.135(2) 0.098(2) -0.0146(15) 0.0064(14) -0.0238(18)
F(3) 0.0574(15) 0.117(2) 0.0804(18) -0.0016(14) 0.0139(13) -0.0254(16)
F(4) 0.122(2) 0.065(2) 0.209(3) 0.0143(18) -0.033(2) -0.030(2)
O(1) 0.095(2) 0.0479(19) 0.0516(18) 0.0156(16) 0.0119(15) 0.0002(15)
O(2) 0.102(2) 0.073(2) 0.0495(18) 0.0281(17) 0.0054(16) 0.0112(16)
O(3) 0.0610(17) 0.0590(18) 0.0395(16) -0.0131(14) 0.0041(12) 0.0057(13)
O(4) 0.071(2) 0.101(2) 0.0485(18) -0.0308(17) -0.0046(14) 0.0010(17)
O(5) 0.0756(19) 0.0522(19) 0.0497(17) -0.0008(16) 0.0044(14) -0.0064(15)
N(1) 0.0425(18) 0.047(2) 0.046(2) -0.0017(15) 0.0083(14) -0.0031(17)
N(2) 0.0391(17) 0.044(2) 0.0404(19) 0.0049(15) 0.0048(13) 0.0008(16)
C(1) 0.040(2) 0.049(2) 0.048(2) 0.0008(19) 0.0003(17) 0.003(2)
C(2) 0.061(2) 0.055(2) 0.066(2) 0.008(2) 0.014(2) -0.012(2)
C(3) 0.042(2) 0.059(3) 0.038(2) 0.004(2) 0.0022(17) -0.007(2)
C(4) 0.048(2) 0.058(2) 0.030(2) 0.006(2) 0.0056(17) 0.003(2)
C(5) 0.065(2) 0.063(3) 0.039(2) -0.005(2) 0.008(2) 0.000(2)
C(6) 0.077(3) 0.073(3) 0.058(3) -0.008(2) 0.012(2) 0.004(2)
C(7) 0.082(3) 0.062(3) 0.069(3) 0.009(2) 0.017(2) 0.024(2)
C(8) 0.080(3) 0.081(3) 0.043(2) 0.017(2) 0.003(2) 0.011(2)
C(9) 0.063(2) 0.059(2) 0.044(2) 0.004(2) 0.002(2) 0.001(2)
C(10) 0.038(2) 0.039(2) 0.045(2) -0.0024(18) 0.0063(17) -0.001(2)
C(11) 0.044(2) 0.044(2) 0.030(2) -0.0039(18) 0.0073(16) 0.0016(19)
C(12) 0.046(2) 0.043(2) 0.041(2) 0.0022(18) 0.0083(17) -0.0050(19)
C(13) 0.046(2) 0.045(2) 0.035(2) 0.0002(18) 0.0059(17) 0.0006(19)
C(14) 0.042(2) 0.047(2) 0.037(2) -0.0083(19) 0.0050(17) 0.001(2)
C(15) 0.046(2) 0.055(2) 0.036(2) -0.0092(19) 0.0109(17) -0.008(2)
C(16) 0.053(2) 0.049(2) 0.045(2) -0.004(2) 0.009(2) -0.005(2)
C(17) 0.089(3) 0.069(3) 0.047(2) -0.002(2) 0.015(2) 0.015(2)
C(18) 0.055(2) 0.048(2) 0.046(2) -0.002(2) 0.009(2) 0.004(2)
C(19) 0.096(3) 0.049(3) 0.078(3) 0.021(2) 0.017(2) 0.001(2)
B(1) 0.059(3) 0.060(4) 0.067(4) -0.003(2) -0.003(2) -0.015(3)

loop_
_atom_type_symbol
_atom_type_description
_atom_type_scat_dispersion_real
_atom_type_scat_dispersion_imag
_atom_type_scat_source
O O 0.049 0.032
;
International Tables for Crystallography
(1992, Vol. C, Tables 4.2.6.8 and 6.1.1.4)
;
N N 0.031 0.018
;
International Tables for Crystallography
(1992, Vol. C, Tables 4.2.6.8 and 6.1.1.4)
;
C C 0.018 0.009
;
International Tables for Crystallography
(1992, Vol. C, Tables 4.2.6.8 and 6.1.1.4)
;
H H 0.000 0.000
;
International Tables for Crystallography
(1992, Vol. C, Table 6.1.1.4)
;
F F 0.073 0.053
;
International Tables for Crystallography
(1992, Vol. C, Tables 4.2.6.8 and 6.1.1.4)
;
B B 0.009 0.004
;
International Tables for Crystallography
(1992, Vol. C, Tables 4.2.6.8 and 6.1.1.4)
;

loop_
_geom_angle_atom_site_label_1
_geom_angle_atom_site_label_2
_geom_angle_atom_site_label_3
_geom_angle
_geom_angle_publ_flag
C(18) O(1) C(19) 117.2(3) yes
C(16) O(3) C(17) 115.7(2) yes
C(1) N(1) C(2) 125.7(3) yes
C(1) N(1) C(10) 108.5(3) yes
C(2) N(1) C(10) 125.7(3) yes
C(1) N(2) C(3) 126.3(3) yes
C(1) N(2) C(11) 107.2(2) yes
C(3) N(2) C(11) 126.1(3) yes
N(1) C(1) N(2) 111.1(3) yes
O(5) C(3) N(2) 117.1(3) yes
O(5) C(3) C(4) 126.3(3) yes
N(2) C(3) C(4) 116.6(3) yes
C(3) C(4) C(5) 122.5(3) yes
C(3) C(4) C(9) 117.4(3) yes
C(5) C(4) C(9) 120.0(3) yes
C(4) C(5) C(6) 120.0(3) yes
C(5) C(6) C(7) 120.4(4) yes
C(6) C(7) C(8) 119.4(4) yes
C(7) C(8) C(9) 121.3(4) yes
C(4) C(9) C(8) 118.8(3) yes
N(1) C(10) C(11) 106.8(3) yes
N(1) C(10) C(15) 131.9(3) yes
C(11) C(10) C(15) 121.3(3) yes
N(2) C(11) C(10) 106.3(3) yes
N(2) C(11) C(12) 132.2(3) yes
C(10) C(11) C(12) 121.4(3) yes
C(11) C(12) C(13) 117.7(3) yes
C(12) C(13) C(14) 120.9(3) yes
C(12) C(13) C(18) 119.7(3) yes
C(14) C(13) C(18) 119.4(3) yes
C(13) C(14) C(15) 121.4(3) yes
C(13) C(14) C(16) 122.5(3) yes
C(15) C(14) C(16) 116.0(3) yes
C(10) C(15) C(14) 117.3(3) yes
O(3) C(16) O(4) 124.2(3) yes
O(3) C(16) C(14) 111.4(3) yes
O(4) C(16) C(14) 124.1(3) yes
O(1) C(18) O(2) 123.2(3) yes
O(1) C(18) C(13) 111.4(3) yes
O(2) C(18) C(13) 125.3(3) yes
F(1) B(1) F(2) 111.5(4) yes
F(1) B(1) F(3) 108.7(4) yes
F(1) B(1) F(4) 108.5(4) yes
F(2) B(1) F(3) 108.6(4) yes
F(2) B(1) F(4) 110.0(4) yes
F(3) B(1) F(4) 109.6(4) yes
N(1) C(1) H(1) 124.4 no
N(2) C(1) H(1) 124.4 no
N(1) C(2) H(9) 109.5 no
N(1) C(2) H(10) 109.5 no
N(1) C(2) H(11) 109.5 no
H(9) C(2) H(10) 109.5 no
H(9) C(2) H(11) 109.5 no
H(10) C(2) H(11) 109.5 no
C(4) C(5) H(2) 120.0 no
C(6) C(5) H(2) 120.0 no
C(5) C(6) H(3) 119.8 no
C(7) C(6) H(3) 119.8 no
C(6) C(7) H(4) 120.3 no
C(8) C(7) H(4) 120.3 no
C(7) C(8) H(5) 119.4 no
C(9) C(8) H(5) 119.4 no
C(4) C(9) H(6) 120.6 no
C(8) C(9) H(6) 120.6 no
C(11) C(12) H(7) 121.1 no
C(13) C(12) H(7) 121.1 no
C(10) C(15) H(8) 121.4 no
C(14) C(15) H(8) 121.4 no
O(3) C(17) H(12) 109.5 no
O(3) C(17) H(13) 109.5 no
O(3) C(17) H(14) 109.5 no
H(12) C(17) H(13) 109.5 no
H(12) C(17) H(14) 109.5 no
H(13) C(17) H(14) 109.5 no
O(1) C(19) H(15) 109.5 no
O(1) C(19) H(16) 109.5 no
O(1) C(19) H(17) 109.5 no
H(15) C(19) H(16) 109.5 no
H(15) C(19) H(17) 109.5 no
H(16) C(19) H(17) 109.5 no

loop_
_geom_bond_atom_site_label_1
_geom_bond_atom_site_label_2
_geom_bond_distance
_geom_bond_publ_flag
F(1) B(1) 1.357(6) yes
F(2) B(1) 1.370(5) yes
F(3) B(1) 1.370(6) yes
F(4) B(1) 1.352(6) yes
O(1) C(18) 1.333(5) yes
O(1) C(19) 1.452(4) yes
O(2) C(18) 1.196(5) yes
O(3) C(16) 1.322(4) yes
O(3) C(17) 1.451(4) yes
O(4) C(16) 1.197(4) yes
O(5) C(3) 1.205(5) yes
N(1) C(1) 1.313(5) yes
N(1) C(2) 1.471(4) yes
N(1) C(10) 1.385(4) yes
N(2) C(1) 1.345(4) yes
N(2) C(3) 1.448(4) yes
N(2) C(11) 1.398(4) yes
C(3) C(4) 1.465(5) yes
C(4) C(5) 1.385(5) yes
C(4) C(9) 1.393(5) yes
C(5) C(6) 1.373(6) yes
C(6) C(7) 1.380(6) yes
C(7) C(8) 1.375(6) yes
C(8) C(9) 1.378(6) yes
C(10) C(11) 1.399(5) yes
C(10) C(15) 1.384(5) yes
C(11) C(12) 1.381(5) yes
C(12) C(13) 1.373(5) yes
C(13) C(14) 1.414(5) yes
C(13) C(18) 1.480(5) yes
C(14) C(15) 1.376(5) yes
C(14) C(16) 1.502(5) yes
C(1) H(1) 0.930 no
C(2) H(9) 0.960 no
C(2) H(10) 0.960 no
C(2) H(11) 0.960 no
C(5) H(2) 0.930 no
C(6) H(3) 0.930 no
C(7) H(4) 0.930 no
C(8) H(5) 0.930 no
C(9) H(6) 0.930 no
C(12) H(7) 0.930 no
C(15) H(8) 0.930 no
C(17) H(12) 0.960 no
C(17) H(13) 0.960 no
C(17) H(14) 0.960 no
C(19) H(15) 0.960 no
C(19) H(16) 0.960 no
C(19) H(17) 0.960 no

loop_
_geom_contact_atom_site_label_1
_geom_contact_atom_site_label_2
_geom_contact_distance
_geom_contact_site_symmetry_2
F(1) N(1) 3.344(4) 1_455
F(1) C(2) 3.472(4) 3_655
F(1) C(6) 3.505(5) 2_555
F(1) C(10) 3.468(4) 1_455
F(1) C(15) 3.272(4) 3_655
F(2) O(5) 3.221(3) .
F(2) N(2) 3.034(3) .
F(2) C(3) 2.916(4) .
F(2) C(4) 3.364(4) .
F(2) C(5) 3.379(4) .
F(2) C(11) 3.142(4) .
F(2) C(12) 3.115(4) .
F(2) C(17) 3.129(4) 4_455
F(3) O(5) 3.523(3) 1_455
F(3) N(1) 3.272(3) 1_455
F(3) N(2) 2.913(3) 1_455
F(3) C(1) 2.871(4) 1_455
F(3) C(3) 3.320(4) 1_455
F(3) C(6) 3.529(5) 2_555
F(3) C(10) 3.562(4) 1_455
F(3) C(11) 3.338(4) 1_455
F(3) C(17) 3.289(4) 4_455
F(3) C(19) 3.570(4) 2_545
F(4) O(3) 3.257(4) 3_655
F(4) O(4) 3.264(4) 3_655
F(4) N(1) 3.151(4) 1_455
F(4) C(1) 3.147(4) 1_455
F(4) C(2) 3.158(5) 1_455
F(4) C(16) 3.277(5) 3_655
F(4) C(17) 3.267(5) 3_655
O(1) C(9) 3.524(4) 2_655
O(3) F(4) 3.257(4) 3_655
O(3) C(7) 3.462(5) 2_655
O(3) C(8) 3.372(5) 2_655
O(4) F(4) 3.264(4) 3_655
O(4) N(1) 2.845(4) 3_655
O(4) N(2) 3.395(4) 3_655
O(4) C(1) 2.864(4) 3_655
O(4) C(2) 3.193(4) 3_655
O(4) C(5) 3.483(4) 3_655
O(4) C(10) 3.378(4) 3_655
O(5) F(2) 3.221(3) .
O(5) F(3) 3.523(3) 1_655
O(5) C(17) 3.547(4) 4_455
N(1) F(1) 3.344(4) 1_655
N(1) F(3) 3.272(3) 1_655
N(1) F(4) 3.151(4) 1_655
N(1) O(4) 2.845(4) 3_655
N(1) B(1) 3.459(6) 1_655
N(2) F(2) 3.034(3) .
N(2) F(3) 2.913(3) 1_655
N(2) O(4) 3.395(4) 3_655
C(1) F(3) 2.871(4) 1_655
C(1) F(4) 3.147(4) 1_655
C(1) O(4) 2.864(4) 3_655
C(1) B(1) 3.449(6) 1_655
C(2) F(1) 3.472(4) 3_655
C(2) F(4) 3.158(5) 1_655
C(2) O(4) 3.193(4) 3_655
C(3) F(2) 2.916(4) .
C(3) F(3) 3.320(4) 1_655
C(4) F(2) 3.364(4) .
C(5) F(2) 3.379(4) .
C(5) O(4) 3.483(4) 3_655
C(6) F(1) 3.505(5) 2_545
C(6) F(3) 3.529(5) 2_545
C(7) O(3) 3.462(5) 2_645
C(7) C(13) 3.482(5) 2_645
C(8) O(3) 3.372(5) 2_645
C(8) C(18) 3.473(5) 2_645
C(9) O(1) 3.524(4) 2_645
C(10) F(1) 3.468(4) 1_655
C(10) F(3) 3.562(4) 1_655
C(10) O(4) 3.378(4) 3_655
C(11) F(2) 3.142(4) .
C(11) F(3) 3.338(4) 1_655
C(12) F(2) 3.115(4) .
C(13) C(7) 3.482(5) 2_655
C(15) F(1) 3.272(4) 3_655
C(16) F(4) 3.277(5) 3_655
C(17) F(2) 3.129(4) 4_554
C(17) F(3) 3.289(4) 4_554
C(17) F(4) 3.267(5) 3_655
C(17) O(5) 3.547(4) 4_554
C(17) C(19) 3.594(5) 3_665
C(18) C(8) 3.473(5) 2_655
C(19) F(3) 3.570(4) 2_555
C(19) C(17) 3.594(5) 3_665
B(1) N(1) 3.459(6) 1_455
B(1) C(1) 3.449(6) 1_455
F(1) H(3) 2.745 2_555
F(1) H(4) 3.261 2_555
F(1) H(8) 2.348 3_655
F(1) H(9) 3.099 1_455
F(1) H(9) 2.993 3_655
F(1) H(10) 3.095 3_655
F(2) H(2) 3.035 .
F(2) H(3) 3.393 2_555
F(2) H(7) 2.872 .
F(2) H(12) 3.203 4_455
F(2) H(13) 2.684 4_455
F(2) H(14) 2.995 4_455
F(2) H(16) 3.095 2_545
F(3) H(1) 3.099 1_455
F(3) H(3) 2.702 2_555
F(3) H(12) 3.467 4_455
F(3) H(13) 3.405 4_455
F(3) H(14) 2.553 4_455
F(3) H(16) 2.653 2_545
F(4) H(1) 3.025 1_455
F(4) H(2) 3.233 .
F(4) H(8) 3.021 3_655
F(4) H(9) 2.931 1_455
F(4) H(11) 2.934 1_455
F(4) H(12) 2.525 3_655
F(4) H(16) 3.208 2_545
O(2) H(5) 3.486 2_655
O(2) H(6) 2.805 4_454
O(2) H(10) 2.995 3_655
O(2) H(15) 2.687 3_665
O(3) H(4) 2.970 2_655
O(3) H(5) 2.787 2_655
O(3) H(9) 3.284 3_755
O(3) H(11) 3.146 3_755
O(3) H(15) 3.585 3_665
O(4) H(1) 3.049 3_655
O(4) H(2) 2.569 3_655
O(4) H(10) 2.863 3_655
O(4) H(11) 3.317 3_655
O(5) H(1) 3.436 2_655
O(5) H(11) 3.118 2_655
O(5) H(12) 3.529 4_455
O(5) H(13) 2.751 4_455
C(2) H(4) 3.094 4_544
C(3) H(13) 3.160 4_455
C(4) H(13) 3.372 4_455
C(4) H(17) 3.587 2_545
C(5) H(12) 3.525 3_655
C(5) H(17) 3.416 2_545
C(6) H(17) 3.135 2_545
C(7) H(17) 3.034 2_545
C(8) H(5) 3.363 3_656
C(8) H(17) 3.195 2_545
C(8) H(17) 3.396 4_555
C(9) H(5) 3.427 3_656
C(9) H(13) 3.573 4_455
C(9) H(15) 3.242 2_645
C(9) H(17) 3.474 2_545
C(13) H(4) 3.466 2_655
C(13) H(10) 3.246 3_655
C(14) H(4) 3.263 2_655
C(14) H(10) 3.252 3_655
C(15) H(4) 3.573 2_655
C(15) H(9) 3.124 3_755
C(16) H(2) 3.573 3_655
C(16) H(10) 3.278 3_655
C(17) H(2) 3.505 3_655
C(17) H(5) 3.437 2_655
C(17) H(11) 3.413 3_755
C(17) H(15) 3.476 3_665
C(17) H(16) 3.088 3_665
C(18) H(5) 3.464 2_655
C(18) H(10) 3.204 3_655
C(18) H(15) 3.563 3_665
C(19) H(5) 3.236 4_454
C(19) H(6) 3.571 2_655
C(19) H(13) 3.358 3_665
C(19) H(14) 3.101 3_665
B(1) H(1) 3.594 1_455
B(1) H(3) 3.092 2_555
B(1) H(8) 3.135 3_655
B(1) H(9) 3.537 1_455
B(1) H(14) 3.336 4_455
B(1) H(16) 3.148 2_545
H(1) F(3) 3.099 1_655
H(1) F(4) 3.025 1_655
H(1) O(4) 3.049 3_655
H(1) O(5) 3.436 2_645
H(1) B(1) 3.594 1_655
H(1) H(7) 3.505 2_645
H(2) F(2) 3.035 .
H(2) F(4) 3.233 .
H(2) O(4) 2.569 3_655
H(2) C(16) 3.573 3_655
H(2) C(17) 3.505 3_655
H(2) H(12) 2.878 3_655
H(2) H(14) 3.361 3_655
H(3) F(1) 2.745 2_545
H(3) F(2) 3.393 2_545
H(3) F(3) 2.702 2_545
H(3) B(1) 3.092 2_545
H(3) H(12) 3.084 3_655
H(3) H(14) 3.319 3_655
H(3) H(17) 3.527 2_545
H(4) F(1) 3.261 2_545
H(4) O(3) 2.970 2_645
H(4) C(2) 3.094 4_445
H(4) C(13) 3.466 2_645
H(4) C(14) 3.263 2_645
H(4) C(15) 3.573 2_645
H(4) H(9) 2.773 4_445
H(4) H(10) 2.897 4_445
H(4) H(11) 3.094 4_445
H(4) H(17) 3.395 2_545
H(5) O(2) 3.486 2_645
H(5) O(3) 2.787 2_645
H(5) C(8) 3.363 3_656
H(5) C(9) 3.427 3_656
H(5) C(17) 3.437 2_645
H(5) C(18) 3.464 2_645
H(5) C(19) 3.236 4_555
H(5) H(5) 3.237 3_656
H(5) H(6) 3.350 3_656
H(5) H(13) 3.149 2_645
H(5) H(15) 3.021 4_555
H(5) H(17) 2.637 4_555
H(6) O(2) 2.805 4_555
H(6) C(19) 3.571 2_645
H(6) H(5) 3.350 3_656
H(6) H(13) 3.550 4_455
H(6) H(15) 2.876 2_645
H(6) H(15) 3.537 4_555
H(6) H(17) 3.153 4_555
H(7) F(2) 2.872 .
H(7) H(1) 3.505 2_655
H(7) H(12) 3.519 4_455
H(8) F(1) 2.348 3_655
H(8) F(4) 3.021 3_655
H(8) B(1) 3.135 3_655
H(8) H(9) 2.768 3_755
H(9) F(1) 3.099 1_655
H(9) F(1) 2.993 3_655
H(9) F(4) 2.931 1_655
H(9) O(3) 3.284 3_755
H(9) C(15) 3.124 3_755
H(9) B(1) 3.537 1_655
H(9) H(4) 2.773 4_544
H(9) H(8) 2.768 3_755
H(9) H(9) 3.523 3_755
H(10) F(1) 3.095 3_655
H(10) O(2) 2.995 3_655
H(10) O(4) 2.863 3_655
H(10) C(13) 3.246 3_655
H(10) C(14) 3.252 3_655
H(10) C(16) 3.278 3_655
H(10) C(18) 3.204 3_655
H(10) H(4) 2.897 4_544
H(11) F(4) 2.934 1_655
H(11) O(3) 3.146 3_755
H(11) O(4) 3.317 3_655
H(11) O(5) 3.118 2_645
H(11) C(17) 3.413 3_755
H(11) H(4) 3.094 4_544
H(11) H(12) 3.282 3_755
H(11) H(13) 3.223 3_755
H(12) F(2) 3.203 4_554
H(12) F(3) 3.467 4_554
H(12) F(4) 2.525 3_655
H(12) O(5) 3.529 4_554
H(12) C(5) 3.525 3_655
H(12) H(2) 2.878 3_655
H(12) H(3) 3.084 3_655
H(12) H(7) 3.519 4_554
H(12) H(11) 3.282 3_755
H(13) F(2) 2.684 4_554
H(13) F(3) 3.405 4_554
H(13) O(5) 2.751 4_554
H(13) C(3) 3.160 4_554
H(13) C(4) 3.372 4_554
H(13) C(9) 3.573 4_554
H(13) C(19) 3.358 3_665
H(13) H(5) 3.149 2_655
H(13) H(6) 3.550 4_554
H(13) H(11) 3.223 3_755
H(13) H(15) 3.465 3_665
H(13) H(16) 2.854 3_665
H(13) H(17) 3.232 3_665
H(14) F(2) 2.995 4_554
H(14) F(3) 2.553 4_554
H(14) C(19) 3.101 3_665
H(14) B(1) 3.336 4_554
H(14) H(2) 3.361 3_655
H(14) H(3) 3.319 3_655
H(14) H(15) 2.942 3_665
H(14) H(16) 2.516 3_665
H(14) H(17) 3.413 3_665
H(15) O(2) 2.687 3_665
H(15) O(3) 3.585 3_665
H(15) C(9) 3.242 2_655
H(15) C(17) 3.476 3_665
H(15) C(18) 3.563 3_665
H(15) H(5) 3.021 4_454
H(15) H(6) 2.876 2_655
H(15) H(6) 3.537 4_454
H(15) H(13) 3.465 3_665
H(15) H(14) 2.942 3_665
H(15) H(15) 3.034 3_665
H(16) F(2) 3.095 2_555
H(16) F(3) 2.653 2_555
H(16) F(4) 3.208 2_555
H(16) C(17) 3.088 3_665
H(16) B(1) 3.148 2_555
H(16) H(13) 2.854 3_665
H(16) H(14) 2.516 3_665
H(17) C(4) 3.587 2_555
H(17) C(5) 3.416 2_555
H(17) C(6) 3.135 2_555
H(17) C(7) 3.034 2_555
H(17) C(8) 3.195 2_555
H(17) C(8) 3.396 4_454
H(17) C(9) 3.474 2_555
H(17) H(3) 3.527 2_555
H(17) H(4) 3.395 2_555
H(17) H(5) 2.637 4_454
H(17) H(6) 3.153 4_454
H(17) H(13) 3.232 3_665
H(17) H(14) 3.413 3_665

loop_
_geom_torsion_atom_site_label_1
_geom_torsion_atom_site_label_2
_geom_torsion_atom_site_label_3
_geom_torsion_atom_site_label_4
_geom_torsion
C(19) O(1) C(18) O(2) 0.7(5)
C(19) O(1) C(18) C(13) -179.3(3)
C(17) O(3) C(16) O(4) 3.4(5)
C(17) O(3) C(16) C(14) 178.2(3)
C(2) N(1) C(1) N(2) -177.1(3)
C(1) N(1) C(10) C(11) 1.2(3)
C(1) N(1) C(10) C(15) -177.6(3)
C(10) N(1) C(1) N(2) -0.1(3)
C(2) N(1) C(10) C(11) 178.2(3)
C(2) N(1) C(10) C(15) -0.6(5)
C(1) N(2) C(3) O(5) 146.4(3)
C(1) N(2) C(3) C(4) -34.4(4)
C(3) N(2) C(1) N(1) -174.0(3)
C(1) N(2) C(11) C(10) 1.7(3)
C(1) N(2) C(11) C(12) 179.3(3)
C(11) N(2) C(1) N(1) -1.0(3)
C(3) N(2) C(11) C(10) 174.7(3)
C(3) N(2) C(11) C(12) -7.7(5)
C(11) N(2) C(3) O(5) -25.3(4)
C(11) N(2) C(3) C(4) 154.0(3)
O(5) C(3) C(4) C(5) 147.9(3)
O(5) C(3) C(4) C(9) -28.3(5)
N(2) C(3) C(4) C(5) -31.3(5)
N(2) C(3) C(4) C(9) 152.5(3)
C(3) C(4) C(5) C(6) -177.4(3)
C(3) C(4) C(9) C(8) 178.0(3)
C(5) C(4) C(9) C(8) 1.7(5)
C(9) C(4) C(5) C(6) -1.3(5)
C(4) C(5) C(6) C(7) -0.3(5)
C(5) C(6) C(7) C(8) 1.5(6)
C(6) C(7) C(8) C(9) -1.1(6)
C(7) C(8) C(9) C(4) -0.4(6)
N(1) C(10) C(11) N(2) -1.8(3)
N(1) C(10) C(11) C(12) -179.7(3)
N(1) C(10) C(15) C(14) -180.0(2)
C(11) C(10) C(15) C(14) 1.4(5)
C(15) C(10) C(11) N(2) 177.2(3)
C(15) C(10) C(11) C(12) -0.7(5)
N(2) C(11) C(12) C(13) -177.4(3)
C(10) C(11) C(12) C(13) -0.1(4)
C(11) C(12) C(13) C(14) 0.2(4)
C(11) C(12) C(13) C(18) 179.0(3)
C(12) C(13) C(14) C(15) 0.5(5)
C(12) C(13) C(14) C(16) -180.0(2)
C(12) C(13) C(18) O(1) 13.7(4)
C(12) C(13) C(18) O(2) -166.3(3)
C(14) C(13) C(18) O(1) -167.5(3)
C(14) C(13) C(18) O(2) 12.5(5)
C(18) C(13) C(14) C(15) -178.3(3)
C(18) C(13) C(14) C(16) 1.3(5)
C(13) C(14) C(15) C(10) -1.2(5)
C(13) C(14) C(16) O(3) 82.9(4)
C(13) C(14) C(16) O(4) -102.3(4)
C(15) C(14) C(16) O(3) -97.5(3)
C(15) C(14) C(16) O(4) 77.3(5)
C(16) C(14) C(15) C(10) 179.1(3)
